data_9009284
loop_
_publ_author_name
'Menchetti, S.'
'Sabelli, C.'

_publ_section_title
;Crystal chemistry of the alunite series: crystal structure refinement of
 alunite and synthetic jarosite Note: none of the reported bond lengths can be
 reproduced Locality: Montioni, Toscana, Italy
;
_journal_name_full 'Neues Jahrbuch fur Mineralogie, Monatshefte'
_journal_page_first 406
_journal_page_last 417
_journal_volume 1976
_journal_year 1976
_chemical_compound_source 'Montioni, Toscana, Italy'
_chemical_formula_sum 'Al3 H6 K O14 S2'
_chemical_name_mineral Alunite
_space_group_IT_number 166
_symmetry_space_group_name_Hall '-R 3 2"'
_symmetry_space_group_name_H-M 'R -3 m :H'
_cell_angle_alpha 90
_cell_angle_beta 90
_cell_angle_gamma 120
_cell_formula_units_Z 3
_cell_length_a 7.020
_cell_length_b 7.020
_cell_length_c 17.223
_cell_volume 735.045
_database_code_amcsd 0014755
_exptl_crystal_density_diffrn 2.807
_cod_original_cell_volume 735.044
_cod_original_sg_symbol_H-M 'R -3 m'
_cod_original_formula_sum 'K Al3 S2 O14 H6'
_cod_database_code 9009284

loop_
_space_group_symop_operation_xyz
x,y,z
2/3+x,1/3+y,1/3+z
1/3+x,2/3+y,2/3+z
x,x-y,z
2/3+x,1/3+x-y,1/3+z
1/3+x,2/3+x-y,2/3+z
y,x,-z
2/3+y,1/3+x,1/3-z
1/3+y,2/3+x,2/3-z
-x+y,y,z
2/3-x+y,1/3+y,1/3+z
1/3-x+y,2/3+y,2/3+z
-x,-x+y,-z
2/3-x,1/3-x+y,1/3-z
1/3-x,2/3-x+y,2/3-z
-y,-x,z
2/3-y,1/3-x,1/3+z
1/3-y,2/3-x,2/3+z
x-y,-y,-z
2/3+x-y,1/3-y,1/3-z
1/3+x-y,2/3-y,2/3-z
y,-x+y,-z
2/3+y,1/3-x+y,1/3-z
1/3+y,2/3-x+y,2/3-z
-x+y,-x,z
2/3-x+y,1/3-x,1/3+z
1/3-x+y,2/3-x,2/3+z
-x,-y,-z
2/3-x,1/3-y,1/3-z
1/3-x,2/3-y,2/3-z
-y,x-y,z
2/3-y,1/3+x-y,1/3+z
1/3-y,2/3+x-y,2/3+z
x-y,x,-z
2/3+x-y,1/3+x,1/3-z
1/3+x-y,2/3+x,2/3-z

loop_
_atom_site_aniso_label
_atom_site_aniso_U_11
_atom_site_aniso_U_22
_atom_site_aniso_U_33
_atom_site_aniso_U_12
_atom_site_aniso_U_13
_atom_site_aniso_U_23
K 0.01389 0.01389 0.00917 0.00695 0.00000 0.00000
Al 0.00339 0.00427 0.00646 0.00170 -0.00027 -0.00011
S 0.00614 0.00614 0.00556 0.00307 0.00000 0.00000
O1 0.01122 0.01122 0.00436 0.00560 0.00000 0.00000
O2 0.00983 0.00983 0.00676 0.00760 -0.00058 0.00058
O-h 0.00511 0.00511 0.00977 0.00198 0.00122 -0.00122

loop_
_atom_site_label
_atom_site_fract_x
_atom_site_fract_y
_atom_site_fract_z
_atom_site_U_iso_or_equiv
_atom_site_type_symbol
_atom_site_attached_hydrogens
K 0.00000 0.00000 0.00000 0.01229 K 0
Al 0.00000 0.50000 0.50000 0.00481 Al 0
S 0.00000 0.00000 0.30290 0.00595 S 0
O1 0.00000 0.00000 0.38715 0.00887 O 0
O2 0.21788 -0.21788 -0.05998 0.00760 O 0
O-h 0.12587 -0.12587 0.14256 0.00697 O 0
H 0.17400 -0.17400 0.12000 0.01697 H 0

loop_
_cod_changelog_entry_id
_cod_changelog_entry_author
_cod_changelog_entry_date
_cod_changelog_entry_text
1
;cod-tools version 3.8.0
Id: cif_guess_AMCSD_atom_types 9581 2023-05-17 12:35:41Z saulius
;
2023-05-18T08:42:38+03:00
;Derived atom types and hydrogen counts
from atom names that follow the AMCSD naming convention
(Wat == water, O-H == hydroxyl).
;
2
;cod-tools version 3.10.1
Id: cif_fix_AMCSD_aniso_labels 10200 2024-08-01 14:09:44Z saulius
;
2024-08-02T12:21:15+03:00
;Changed the following '_atom_site_aniso_label' values:
'Oh' -> 'O-h'
;

loop_
_cod_related_entry_id
_cod_related_entry_database
_cod_related_entry_code
1 AMCSD 0014755
